data_2300449
loop_
_publ_author_name
'Schreyer, Martin'
'Guo, Liangfeng'
'Thirunahari, Satyanarayana'
'Gao, Feng'
'Garland, Marc'

_publ_section_title
;
 Simultaneous determination of several crystal structures from powder
 mixtures: the combination of powder X-ray diffraction, band-target
 entropy minimization and Rietveld methods
;
_journal_coeditor_code to5064
_journal_issue 2
_journal_name_full 'Journal of Applied Crystallography'
_journal_page_first 659
_journal_page_last 667
_journal_paper_doi 10.1107/S1600576714003379
_journal_volume 47
_journal_year 2014
_chemical_formula_analytical 'Ca F2'
_chemical_formula_iupac 'Ca F2'
_chemical_formula_moiety '2(F), Ca'
_chemical_formula_structural 'Ca F2'
_chemical_formula_sum 'Ca F2'
_chemical_formula_weight 78.08
_chemical_name_mineral fluorite
_chemical_name_systematic 'calcium fluoride'
_space_group_crystal_system cubic
_space_group_IT_number 225
_space_group_name_Hall '-F 4 2 3'
_space_group_name_H-M_alt 'F m -3 m'
_symmetry_space_group_name_Hall '-F 4 2 3'
_symmetry_space_group_name_H-M 'F m -3 m'
_cell_angle_alpha 90
_cell_angle_beta 90
_cell_angle_gamma 90
_cell_formula_units_Z 4
_cell_length_a 5.463209(47)
_cell_length_b 5.463209(47)
_cell_length_c 5.463209(47)
_cell_measurement_temperature 298
_cell_volume 163.059(2)
_computing_cell_refinement 'Topas v4.2 (Bruker AXS GmbH, 2009)'
_computing_data_collection unknown
_computing_data_reduction 'Topas v4.2 (Bruker AXS GmbH, 2009)'
_computing_molecular_graphics 'Diamond 3.1f'
_computing_publication_material CSD
_computing_structure_refinement 'Topas v4.2 (Bruker AXS GmbH, 2009)'
_computing_structure_solution 'Topas v4.2 (Bruker AXS GmbH, 2009)'
_diffrn_ambient_temperature 298
_diffrn_detector 'Proportional Counter'
_diffrn_detector_type 'gas filled point detector'
_diffrn_measurement_device_type 'Philips 3020'
_diffrn_radiation_monochromator 'Graphite Monochromator'
_diffrn_radiation_type 'Cu K\a'
_diffrn_radiation_wavelength 1.54180
_diffrn_source 'sealed X-ray tube'
_diffrn_source_target Cu
_exptl_absorpt_coefficient_mu 30.163
_exptl_crystal_density_diffrn 3.181
_exptl_crystal_F_000 152
_pd_char_colour colourless
_pd_meas_2theta_range_inc 0.02
_pd_meas_2theta_range_max 150
_pd_meas_2theta_range_min 5
_pd_meas_number_of_points 7250
_pd_meas_scan_method step
_pd_proc_2theta_range_inc 0.02
_pd_proc_2theta_range_max 150
_pd_proc_2theta_range_min 5
_pd_proc_ls_background_function 'Chebychev of order 3, plus 1/x'
_pd_proc_ls_pref_orient_corr none
_pd_proc_ls_profile_function 'fundamental parameter'
_pd_proc_ls_prof_R_factor 0.127
_pd_proc_ls_prof_wR_expected 0.387
_pd_proc_ls_prof_wR_factor 0.256
_pd_proc_wavelength 1.541802
_refine_ls_goodness_of_fit_all 0.66
_refine_ls_hydrogen_treatment noref
_refine_ls_matrix_type fullcycle
_refine_ls_number_constraints 0
_refine_ls_number_parameters 12
_refine_ls_number_restraints 0
_refine_ls_R_I_factor 0.015
_refine_ls_shift/su_max .01
_refine_ls_structure_factor_coef Inet
_refine_ls_weighting_details 1/[Y~i~+\s(Y~i~)]
_refine_ls_weighting_scheme sigma
_cod_data_source_file to5064sup1.cif
_cod_data_source_block CaF2_BTEM
_cod_original_cell_volume 163.0585(43)
_cod_database_code 2300449
_cod_database_fobs_code 2300449

loop_
_symmetry_equiv_pos_site_id
_symmetry_equiv_pos_as_xyz
1 x,y,z
2 -x,-y,z
3 -x,y,-z
4 x,-y,-z
5 z,x,y
6 z,-x,-y
7 -z,-x,y
8 -z,x,-y
9 y,z,x
10 -y,z,-x
11 y,-z,-x
12 -y,-z,x
13 y,x,-z
14 -y,-x,-z
15 y,-x,z
16 -y,x,z
17 x,z,-y
18 -x,z,y
19 -x,-z,-y
20 x,-z,y
21 z,y,-x
22 z,-y,x
23 -z,y,x
24 -z,-y,-x
25 -x,-y,-z
26 x,y,-z
27 x,-y,z
28 -x,y,z
29 -z,-x,-y
30 -z,x,y
31 z,x,-y
32 z,-x,y
33 -y,-z,-x
34 y,-z,x
35 -y,z,x
36 y,z,-x
37 -y,-x,z
38 y,x,z
39 -y,x,-z
40 y,-x,-z
41 -x,-z,y
42 x,-z,-y
43 x,z,y
44 -x,z,-y
45 -z,-y,x
46 -z,y,-x
47 z,-y,-x
48 z,y,x
49 x,y+1/2,z+1/2
50 -x,-y+1/2,z+1/2
51 -x,y+1/2,-z+1/2
52 x,-y+1/2,-z+1/2
53 z,x+1/2,y+1/2
54 z,-x+1/2,-y+1/2
55 -z,-x+1/2,y+1/2
56 -z,x+1/2,-y+1/2
57 y,z+1/2,x+1/2
58 -y,z+1/2,-x+1/2
59 y,-z+1/2,-x+1/2
60 -y,-z+1/2,x+1/2
61 y,x+1/2,-z+1/2
62 -y,-x+1/2,-z+1/2
63 y,-x+1/2,z+1/2
64 -y,x+1/2,z+1/2
65 x,z+1/2,-y+1/2
66 -x,z+1/2,y+1/2
67 -x,-z+1/2,-y+1/2
68 x,-z+1/2,y+1/2
69 z,y+1/2,-x+1/2
70 z,-y+1/2,x+1/2
71 -z,y+1/2,x+1/2
72 -z,-y+1/2,-x+1/2
73 -x,-y+1/2,-z+1/2
74 x,y+1/2,-z+1/2
75 x,-y+1/2,z+1/2
76 -x,y+1/2,z+1/2
77 -z,-x+1/2,-y+1/2
78 -z,x+1/2,y+1/2
79 z,x+1/2,-y+1/2
80 z,-x+1/2,y+1/2
81 -y,-z+1/2,-x+1/2
82 y,-z+1/2,x+1/2
83 -y,z+1/2,x+1/2
84 y,z+1/2,-x+1/2
85 -y,-x+1/2,z+1/2
86 y,x+1/2,z+1/2
87 -y,x+1/2,-z+1/2
88 y,-x+1/2,-z+1/2
89 -x,-z+1/2,y+1/2
90 x,-z+1/2,-y+1/2
91 x,z+1/2,y+1/2
92 -x,z+1/2,-y+1/2
93 -z,-y+1/2,x+1/2
94 -z,y+1/2,-x+1/2
95 z,-y+1/2,-x+1/2
96 z,y+1/2,x+1/2
97 x+1/2,y,z+1/2
98 -x+1/2,-y,z+1/2
99 -x+1/2,y,-z+1/2
100 x+1/2,-y,-z+1/2
101 z+1/2,x,y+1/2
102 z+1/2,-x,-y+1/2
103 -z+1/2,-x,y+1/2
104 -z+1/2,x,-y+1/2
105 y+1/2,z,x+1/2
106 -y+1/2,z,-x+1/2
107 y+1/2,-z,-x+1/2
108 -y+1/2,-z,x+1/2
109 y+1/2,x,-z+1/2
110 -y+1/2,-x,-z+1/2
111 y+1/2,-x,z+1/2
112 -y+1/2,x,z+1/2
113 x+1/2,z,-y+1/2
114 -x+1/2,z,y+1/2
115 -x+1/2,-z,-y+1/2
116 x+1/2,-z,y+1/2
117 z+1/2,y,-x+1/2
118 z+1/2,-y,x+1/2
119 -z+1/2,y,x+1/2
120 -z+1/2,-y,-x+1/2
121 -x+1/2,-y,-z+1/2
122 x+1/2,y,-z+1/2
123 x+1/2,-y,z+1/2
124 -x+1/2,y,z+1/2
125 -z+1/2,-x,-y+1/2
126 -z+1/2,x,y+1/2
127 z+1/2,x,-y+1/2
128 z+1/2,-x,y+1/2
129 -y+1/2,-z,-x+1/2
130 y+1/2,-z,x+1/2
131 -y+1/2,z,x+1/2
132 y+1/2,z,-x+1/2
133 -y+1/2,-x,z+1/2
134 y+1/2,x,z+1/2
135 -y+1/2,x,-z+1/2
136 y+1/2,-x,-z+1/2
137 -x+1/2,-z,y+1/2
138 x+1/2,-z,-y+1/2
139 x+1/2,z,y+1/2
140 -x+1/2,z,-y+1/2
141 -z+1/2,-y,x+1/2
142 -z+1/2,y,-x+1/2
143 z+1/2,-y,-x+1/2
144 z+1/2,y,x+1/2
145 x+1/2,y+1/2,z
146 -x+1/2,-y+1/2,z
147 -x+1/2,y+1/2,-z
148 x+1/2,-y+1/2,-z
149 z+1/2,x+1/2,y
150 z+1/2,-x+1/2,-y
151 -z+1/2,-x+1/2,y
152 -z+1/2,x+1/2,-y
153 y+1/2,z+1/2,x
154 -y+1/2,z+1/2,-x
155 y+1/2,-z+1/2,-x
156 -y+1/2,-z+1/2,x
157 y+1/2,x+1/2,-z
158 -y+1/2,-x+1/2,-z
159 y+1/2,-x+1/2,z
160 -y+1/2,x+1/2,z
161 x+1/2,z+1/2,-y
162 -x+1/2,z+1/2,y
163 -x+1/2,-z+1/2,-y
164 x+1/2,-z+1/2,y
165 z+1/2,y+1/2,-x
166 z+1/2,-y+1/2,x
167 -z+1/2,y+1/2,x
168 -z+1/2,-y+1/2,-x
169 -x+1/2,-y+1/2,-z
170 x+1/2,y+1/2,-z
171 x+1/2,-y+1/2,z
172 -x+1/2,y+1/2,z
173 -z+1/2,-x+1/2,-y
174 -z+1/2,x+1/2,y
175 z+1/2,x+1/2,-y
176 z+1/2,-x+1/2,y
177 -y+1/2,-z+1/2,-x
178 y+1/2,-z+1/2,x
179 -y+1/2,z+1/2,x
180 y+1/2,z+1/2,-x
181 -y+1/2,-x+1/2,z
182 y+1/2,x+1/2,z
183 -y+1/2,x+1/2,-z
184 y+1/2,-x+1/2,-z
185 -x+1/2,-z+1/2,y
186 x+1/2,-z+1/2,-y
187 x+1/2,z+1/2,y
188 -x+1/2,z+1/2,-y
189 -z+1/2,-y+1/2,x
190 -z+1/2,y+1/2,-x
191 z+1/2,-y+1/2,-x
192 z+1/2,y+1/2,x

loop_
_atom_site_label
_atom_site_type_symbol
_atom_site_symmetry_multiplicity
_atom_site_fract_x
_atom_site_fract_y
_atom_site_fract_z
_atom_site_occupancy
_atom_site_U_iso_or_equiv
Ca1 Ca 4 0 0 0 1 0.00629(25)
F1 F 8 0.25 0.25 0.25 1 0.00783(5)

loop_
_atom_type_symbol
_atom_type_scat_source
Ca 'D. Waasmaier & A. Kirfel. Acta Cryst. (1995). A51, 416-413'
F 'D. Waasmaier & A. Kirfel. Acta Cryst. (1995). A51, 416-413'

loop_
_geom_angle_atom_site_label_1
_geom_angle_atom_site_label_2
_geom_angle_atom_site_label_3
_geom_angle_site_symmetry_1
_geom_angle_site_symmetry_3
_geom_angle
F1 Ca1 F1 . 49_544 109.47
F1 Ca1 F1 . 97_454 109.47
F1 Ca1 F1 . 145_445 109.47
F1 Ca1 F1 . 13_555 70.53
F1 Ca1 F1 . 61_545 70.53
F1 Ca1 F1 . 109_455 70.53
F1 Ca1 F1 . 157_445 180.0(5)
F1 Ca1 F1 49_544 97_454 109.47
F1 Ca1 F1 49_544 145_445 109.47
F1 Ca1 F1 49_544 13_555 70.53
F1 Ca1 F1 49_544 61_545 70.53
F1 Ca1 F1 49_544 109_455 180.0(5)
F1 Ca1 F1 49_544 157_445 70.53
F1 Ca1 F1 97_454 145_445 109.47
F1 Ca1 F1 97_454 13_555 70.53
F1 Ca1 F1 97_454 61_545 180.0(5)
F1 Ca1 F1 97_454 109_455 70.53
F1 Ca1 F1 97_454 157_445 70.53
F1 Ca1 F1 145_445 13_555 180.0(5)
F1 Ca1 F1 145_445 61_545 70.53
F1 Ca1 F1 145_445 109_455 70.53
F1 Ca1 F1 145_445 157_445 70.53
F1 Ca1 F1 13_555 61_545 109.47
F1 Ca1 F1 13_555 109_455 109.47
F1 Ca1 F1 13_555 157_445 109.47
F1 Ca1 F1 61_545 109_455 109.47
F1 Ca1 F1 61_545 157_445 109.47
F1 Ca1 F1 109_455 157_445 109.47
Ca1 F1 Ca1 . 49_555 109.47
Ca1 F1 Ca1 . 97_555 109.47
Ca1 F1 Ca1 . 145_555 109.47
Ca1 F1 Ca1 49_555 97_555 109.47
Ca1 F1 Ca1 49_555 145_555 109.47
Ca1 F1 Ca1 97_555 145_555 109.47

loop_
_geom_bond_atom_site_label_1
_geom_bond_atom_site_label_2
_geom_bond_site_symmetry_2
_geom_bond_distance
Ca1 F1 . 2.3656
Ca1 F1 49_544 2.3656
Ca1 F1 97_454 2.3656
Ca1 F1 145_445 2.3656
Ca1 F1 13_555 2.3656
Ca1 F1 61_545 2.3656
Ca1 F1 109_455 2.3656
Ca1 F1 157_445 2.3656
